data_8106197
loop_
_publ_author_name
'Yeo, Chien Ing'
'Tiekink, Edward R.T.'

_publ_section_title
;
 Crystal structure of the (E)-O-methyl-N-phenyl-thiocarbamate --
 4,4&#x2032;-bipyridine (1/1), C18H17N3OS
;
_journal_issue 3
_journal_name_full 'Zeitschrift f\"ur Kristallographie - New Crystal Structures'
_journal_page_first 503
_journal_page_last 505
_journal_paper_doi 10.1515/ncrs-2017-0401
_journal_volume 233
_journal_year 2018
_chemical_formula_moiety 'C10 H8 N2, C8 H9 N O S'
_chemical_formula_sum 'C18 H17 N3 O S'
_chemical_formula_weight 323.40
_space_group_crystal_system monoclinic
_space_group_IT_number 15
_space_group_name_Hall '-C 2yc'
_space_group_name_H-M_alt 'C 1 2/c 1'
_atom_sites_solution_hydrogens mixed
_audit_creation_method SHELXL-2014/7
_cell_angle_alpha 90
_cell_angle_beta 107.202(3)
_cell_angle_gamma 90
_cell_formula_units_Z 8
_cell_length_a 13.4754(3)
_cell_length_b 13.8997(3)
_cell_length_c 18.0300(4)
_cell_measurement_reflns_used 3309
_cell_measurement_temperature 100(2)
_cell_measurement_theta_max 76.2591
_cell_measurement_theta_min 4.6781
_cell_volume 3226.03(13)
_computing_cell_refinement 'CrysAlis PRO [1]'
_computing_data_collection 'CrysAlis PRO [1]'
_computing_data_reduction 'CrysAlis PRO [1]'
_computing_molecular_graphics 'ORTEP-3 for Windows [4]'
_computing_publication_material 'SHELXL-2014/7 [3]'
_computing_structure_refinement 'SHELXL-2014/7 [3]'
_computing_structure_solution 'SHELXS-97 [2]'
_diffrn_ambient_temperature 100(2)
_diffrn_detector_area_resol_mean 10.4041
_diffrn_measured_fraction_theta_full 0.986
_diffrn_measured_fraction_theta_max 0.986
_diffrn_measurement_device_type 'Agilent Technologies SuperNova Dual diffractometer with Atlas detector'
_diffrn_measurement_method '\w scan'
_diffrn_radiation_monochromator Mirror
_diffrn_radiation_source 'SuperNova (Cu) X-ray Source'
_diffrn_radiation_type CuK\a
_diffrn_radiation_wavelength 1.54184
_diffrn_reflns_av_R_equivalents 0.0199
_diffrn_reflns_av_unetI/netI 0.0245
_diffrn_reflns_Laue_measured_fraction_full 0.986
_diffrn_reflns_Laue_measured_fraction_max 0.986
_diffrn_reflns_limit_h_max 16
_diffrn_reflns_limit_h_min -16
_diffrn_reflns_limit_k_max 16
_diffrn_reflns_limit_k_min -17
_diffrn_reflns_limit_l_max 22
_diffrn_reflns_limit_l_min -21
_diffrn_reflns_number 6551
_diffrn_reflns_point_group_measured_fraction_full 0.986
_diffrn_reflns_point_group_measured_fraction_max 0.986
_diffrn_reflns_theta_full 74.988
_diffrn_reflns_theta_max 74.988
_diffrn_reflns_theta_min 4.682
_exptl_absorpt_coefficient_mu 1.841
_exptl_absorpt_correction_T_max 1.00000
_exptl_absorpt_correction_T_min 0.73916
_exptl_absorpt_correction_type multi-scan
_exptl_absorpt_process_details 'CrysAlis PRO [1]'
_exptl_crystal_colour colourless
_exptl_crystal_density_diffrn 1.332
_exptl_crystal_description plate
_exptl_crystal_F_000 1360
_exptl_crystal_size_max 0.24
_exptl_crystal_size_mid 0.20
_exptl_crystal_size_min 0.04
_refine_diff_density_max 0.205
_refine_diff_density_min -0.260
_refine_diff_density_rms 0.047
_refine_ls_extinction_coef .
_refine_ls_extinction_method none
_refine_ls_goodness_of_fit_ref 1.050
_refine_ls_hydrogen_treatment mixed
_refine_ls_matrix_type full
_refine_ls_number_parameters 213
_refine_ls_number_reflns 3285
_refine_ls_number_restraints 0
_refine_ls_restrained_S_all 1.050
_refine_ls_R_factor_all 0.0379
_refine_ls_R_factor_gt 0.0341
_refine_ls_shift/su_max 0.002
_refine_ls_shift/su_mean 0.000
_refine_ls_structure_factor_coef Fsqd
_refine_ls_weighting_details 'w=1/[\s^2^(Fo^2^)+(0.0403P)^2^+2.5527P] where P=(Fo^2^+2Fc^2^)/3'
_refine_ls_weighting_scheme calc
_refine_ls_wR_factor_gt 0.0846
_refine_ls_wR_factor_ref 0.0878
_reflns_Friedel_coverage 0.000
_reflns_Friedel_fraction_full .
_reflns_Friedel_fraction_max .
_reflns_number_gt 2972
_reflns_number_total 3285
_reflns_threshold_expression 'I > 2\s(I)'
_cod_data_source_file suppl_ncrs-2017-0401_suppl.cif
_cod_data_source_block shelx
_cod_original_sg_symbol_H-M 'C 2/c'
_cod_database_code 8106197
_shelx_shelxl_version_number 2014/7
_shelx_space_group_comment
;
The symmetry employed for this shelxl refinement is uniquely defined
by the following loop, which should always be used as a source of
symmetry information in preference to the above space-group names.
They are only intended as comments.
;
_shelx_estimated_absorpt_t_min 0.666
_shelx_estimated_absorpt_t_max 0.930

loop_
_space_group_symop_operation_xyz
'x, y, z'
'-x, y, -z+1/2'
'x+1/2, y+1/2, z'
'-x+1/2, y+1/2, -z+1/2'
'-x, -y, -z'
'x, -y, z-1/2'
'-x+1/2, -y+1/2, -z'
'x+1/2, -y+1/2, z-1/2'

loop_
_atom_site_label
_atom_site_type_symbol
_atom_site_fract_x
_atom_site_fract_y
_atom_site_fract_z
_atom_site_U_iso_or_equiv
_atom_site_adp_type
_atom_site_occupancy
_atom_site_site_symmetry_order
_atom_site_calc_flag
_atom_site_refinement_flags_posn
_atom_site_refinement_flags_adp
_atom_site_refinement_flags_occupancy
_atom_site_disorder_assembly
_atom_site_disorder_group
S1 S 0.67921(3) 1.01618(2) 0.31033(2) 0.02535(11) Uani 1 1 d . . . . .
O1 O 0.66639(8) 0.87788(7) 0.40900(5) 0.0211(2) Uani 1 1 d . . . . .
N1 N 0.65785(9) 0.82439(8) 0.29330(7) 0.0188(2) Uani 1 1 d . . . . .
H1N H 0.6581(13) 0.7693(14) 0.3162(10) 0.024(4) Uiso 1 1 d . . . . .
C1 C 0.66688(10) 0.90365(10) 0.33706(8) 0.0186(3) Uani 1 1 d . . . . .
C2 C 0.65421(10) 0.82017(9) 0.21395(8) 0.0179(3) Uani 1 1 d . . . . .
C3 C 0.70866(11) 0.74577(10) 0.19136(8) 0.0196(3) Uani 1 1 d . . . . .
H3 H 0.7498 0.7029 0.2292 0.024 Uiso 1 1 calc R U . . .
C4 C 0.70268(11) 0.73438(10) 0.11340(8) 0.0215(3) Uani 1 1 d . . . . .
H4 H 0.7393 0.6834 0.0980 0.026 Uiso 1 1 calc R U . . .
C5 C 0.64337(11) 0.79728(10) 0.05817(8) 0.0225(3) Uani 1 1 d . . . . .
H5 H 0.6400 0.7901 0.0051 0.027 Uiso 1 1 calc R U . . .
C6 C 0.58893(11) 0.87097(10) 0.08097(8) 0.0220(3) Uani 1 1 d . . . . .
H6 H 0.5481 0.9138 0.0431 0.026 Uiso 1 1 calc R U . . .
C7 C 0.59355(10) 0.88269(10) 0.15838(8) 0.0199(3) Uani 1 1 d . . . . .
H7 H 0.5557 0.9329 0.1734 0.024 Uiso 1 1 calc R U . . .
C8 C 0.67688(13) 0.95279(11) 0.46615(8) 0.0265(3) Uani 1 1 d . . . . .
H8A H 0.6668 0.9255 0.5135 0.040 Uiso 1 1 calc R U . . .
H8B H 0.6246 1.0027 0.4456 0.040 Uiso 1 1 calc R U . . .
H8C H 0.7464 0.9811 0.4782 0.040 Uiso 1 1 calc R U . . .
N2 N 0.62886(9) 0.63529(9) 0.34710(7) 0.0216(2) Uani 1 1 d . . . . .
N3 N 0.40921(9) 0.18236(9) 0.39977(7) 0.0253(3) Uani 1 1 d . . . . .
C9 C 0.67538(11) 0.55211(10) 0.33986(8) 0.0218(3) Uani 1 1 d . . . . .
H9 H 0.7391 0.5546 0.3274 0.026 Uiso 1 1 calc R U . . .
C10 C 0.63555(11) 0.46253(10) 0.34956(8) 0.0204(3) Uani 1 1 d . . . . .
H10 H 0.6719 0.4057 0.3441 0.025 Uiso 1 1 calc R U . . .
C11 C 0.54178(10) 0.45626(10) 0.36740(8) 0.0189(3) Uani 1 1 d . . . . .
C12 C 0.49238(11) 0.54286(11) 0.37386(9) 0.0252(3) Uani 1 1 d . . . . .
H12 H 0.4278 0.5426 0.3851 0.030 Uiso 1 1 calc R U . . .
C13 C 0.53828(11) 0.62903(10) 0.36371(9) 0.0251(3) Uani 1 1 d . . . . .
H13 H 0.5037 0.6871 0.3688 0.030 Uiso 1 1 calc R U . . .
C14 C 0.49654(10) 0.36184(10) 0.37897(8) 0.0193(3) Uani 1 1 d . . . . .
C15 C 0.52092(11) 0.27751(10) 0.34610(8) 0.0212(3) Uani 1 1 d . . . . .
H15 H 0.5684 0.2792 0.3163 0.025 Uiso 1 1 calc R U . . .
C16 C 0.47558(11) 0.19112(10) 0.35717(8) 0.0237(3) Uani 1 1 d . . . . .
H16 H 0.4924 0.1350 0.3333 0.028 Uiso 1 1 calc R U . . .
C17 C 0.38787(12) 0.26308(11) 0.43226(9) 0.0270(3) Uani 1 1 d . . . . .
H17 H 0.3422 0.2587 0.4635 0.032 Uiso 1 1 calc R U . . .
C18 C 0.42801(11) 0.35302(11) 0.42343(9) 0.0242(3) Uani 1 1 d . . . . .
H18 H 0.4090 0.4080 0.4474 0.029 Uiso 1 1 calc R U . . .

loop_
_atom_site_aniso_label
_atom_site_aniso_U_11
_atom_site_aniso_U_22
_atom_site_aniso_U_33
_atom_site_aniso_U_23
_atom_site_aniso_U_13
_atom_site_aniso_U_12
S1 0.0380(2) 0.01424(17) 0.02692(19) -0.00093(13) 0.01447(15) -0.00523(14)
O1 0.0275(5) 0.0176(5) 0.0202(5) -0.0007(4) 0.0103(4) -0.0014(4)
N1 0.0239(6) 0.0130(5) 0.0205(5) 0.0009(4) 0.0082(4) -0.0012(4)
C1 0.0178(6) 0.0179(6) 0.0208(6) 0.0006(5) 0.0068(5) -0.0005(5)
C2 0.0186(6) 0.0153(6) 0.0205(6) -0.0008(5) 0.0069(5) -0.0036(5)
C3 0.0208(6) 0.0147(6) 0.0232(7) 0.0014(5) 0.0063(5) -0.0004(5)
C4 0.0235(7) 0.0170(6) 0.0255(7) -0.0023(5) 0.0097(5) -0.0016(5)
C5 0.0241(7) 0.0228(7) 0.0212(6) -0.0013(5) 0.0079(5) -0.0038(6)
C6 0.0207(6) 0.0210(7) 0.0228(7) 0.0033(5) 0.0042(5) -0.0008(5)
C7 0.0183(6) 0.0159(6) 0.0256(7) 0.0001(5) 0.0069(5) -0.0007(5)
C8 0.0357(8) 0.0246(7) 0.0223(7) -0.0058(6) 0.0135(6) -0.0046(6)
N2 0.0238(6) 0.0177(6) 0.0236(6) 0.0025(5) 0.0077(5) 0.0001(5)
N3 0.0223(6) 0.0217(6) 0.0303(6) 0.0035(5) 0.0055(5) -0.0032(5)
C9 0.0228(7) 0.0197(7) 0.0242(7) 0.0014(5) 0.0088(5) -0.0003(5)
C10 0.0213(6) 0.0173(6) 0.0237(7) 0.0000(5) 0.0082(5) 0.0017(5)
C11 0.0186(6) 0.0180(6) 0.0189(6) 0.0020(5) 0.0039(5) 0.0006(5)
C12 0.0212(7) 0.0204(7) 0.0364(8) 0.0038(6) 0.0122(6) 0.0030(6)
C13 0.0249(7) 0.0176(7) 0.0348(8) 0.0037(6) 0.0116(6) 0.0051(6)
C14 0.0163(6) 0.0192(7) 0.0202(6) 0.0027(5) 0.0022(5) -0.0001(5)
C15 0.0212(6) 0.0215(7) 0.0203(6) -0.0001(5) 0.0052(5) -0.0013(5)
C16 0.0251(7) 0.0207(7) 0.0238(7) -0.0012(6) 0.0049(5) -0.0021(6)
C17 0.0232(7) 0.0255(7) 0.0341(8) 0.0065(6) 0.0113(6) 0.0007(6)
C18 0.0229(7) 0.0205(7) 0.0314(7) 0.0034(6) 0.0113(6) 0.0022(6)

loop_
_atom_type_symbol
_atom_type_description
_atom_type_scat_dispersion_real
_atom_type_scat_dispersion_imag
_atom_type_scat_source
C C 0.0181 0.0091 'International Tables Vol C Tables 4.2.6.8 and 6.1.1.4'
H H 0.0000 0.0000 'International Tables Vol C Tables 4.2.6.8 and 6.1.1.4'
N N 0.0311 0.0180 'International Tables Vol C Tables 4.2.6.8 and 6.1.1.4'
O O 0.0492 0.0322 'International Tables Vol C Tables 4.2.6.8 and 6.1.1.4'
S S 0.3331 0.5567 'International Tables Vol C Tables 4.2.6.8 and 6.1.1.4'

loop_
_geom_angle_atom_site_label_1
_geom_angle_atom_site_label_2
_geom_angle_atom_site_label_3
_geom_angle
_geom_angle_site_symmetry_1
_geom_angle_site_symmetry_3
C1 O1 C8 117.94(11) . .
C1 N1 C2 126.74(12) . .
C1 N1 H1N 117.3(11) . .
C2 N1 H1N 115.9(11) . .
N1 C1 O1 108.84(11) . .
N1 C1 S1 127.13(10) . .
O1 C1 S1 124.02(10) . .
C7 C2 C3 119.93(12) . .
C7 C2 N1 122.51(12) . .
C3 C2 N1 117.41(12) . .
C4 C3 C2 119.99(13) . .
C4 C3 H3 120.0 . .
C2 C3 H3 120.0 . .
C5 C4 C3 120.13(13) . .
C5 C4 H4 119.9 . .
C3 C4 H4 119.9 . .
C4 C5 C6 119.62(13) . .
C4 C5 H5 120.2 . .
C6 C5 H5 120.2 . .
C7 C6 C5 120.85(13) . .
C7 C6 H6 119.6 . .
C5 C6 H6 119.6 . .
C6 C7 C2 119.48(13) . .
C6 C7 H7 120.3 . .
C2 C7 H7 120.3 . .
O1 C8 H8A 109.5 . .
O1 C8 H8B 109.5 . .
H8A C8 H8B 109.5 . .
O1 C8 H8C 109.5 . .
H8A C8 H8C 109.5 . .
H8B C8 H8C 109.5 . .
C9 N2 C13 116.62(12) . .
C17 N3 C16 116.10(13) . .
N2 C9 C10 123.55(13) . .
N2 C9 H9 118.2 . .
C10 C9 H9 118.2 . .
C9 C10 C11 119.70(13) . .
C9 C10 H10 120.2 . .
C11 C10 H10 120.2 . .
C10 C11 C12 116.84(13) . .
C10 C11 C14 121.59(12) . .
C12 C11 C14 121.56(12) . .
C13 C12 C11 119.46(13) . .
C13 C12 H12 120.3 . .
C11 C12 H12 120.3 . .
N2 C13 C12 123.82(13) . .
N2 C13 H13 118.1 . .
C12 C13 H13 118.1 . .
C15 C14 C18 116.67(13) . .
C15 C14 C11 121.58(12) . .
C18 C14 C11 121.75(13) . .
C16 C15 C14 119.77(13) . .
C16 C15 H15 120.1 . .
C14 C15 H15 120.1 . .
N3 C16 C15 123.74(14) . .
N3 C16 H16 118.1 . .
C15 C16 H16 118.1 . .
N3 C17 C18 124.31(14) . .
N3 C17 H17 117.8 . .
C18 C17 H17 117.8 . .
C17 C18 C14 119.40(14) . .
C17 C18 H18 120.3 . .
C14 C18 H18 120.3 . .

loop_
_geom_bond_atom_site_label_1
_geom_bond_atom_site_label_2
_geom_bond_distance
_geom_bond_site_symmetry_2
S1 C1 1.6595(14) .
O1 C1 1.3476(16) .
O1 C8 1.4420(16) .
N1 C1 1.3395(17) .
N1 C2 1.4181(17) .
N1 H1N 0.869(19) .
C2 C7 1.3938(19) .
C2 C3 1.3966(19) .
C3 C4 1.3929(19) .
C3 H3 0.9500 .
C4 C5 1.387(2) .
C4 H4 0.9500 .
C5 C6 1.391(2) .
C5 H5 0.9500 .
C6 C7 1.3881(19) .
C6 H6 0.9500 .
C7 H7 0.9500 .
C8 H8A 0.9800 .
C8 H8B 0.9800 .
C8 H8C 0.9800 .
N2 C9 1.3398(18) .
N2 C13 1.3429(18) .
N3 C17 1.336(2) .
N3 C16 1.3457(19) .
C9 C10 1.3872(19) .
C9 H9 0.9500 .
C10 C11 1.3959(19) .
C10 H10 0.9500 .
C11 C12 1.3970(19) .
C11 C14 1.4875(19) .
C12 C13 1.385(2) .
C12 H12 0.9500 .
C13 H13 0.9500 .
C14 C15 1.3958(19) .
C14 C18 1.3958(19) .
C15 C16 1.388(2) .
C15 H15 0.9500 .
C16 H16 0.9500 .
C17 C18 1.390(2) .
C17 H17 0.9500 .
C18 H18 0.9500 .

loop_
_geom_hbond_atom_site_label_D
_geom_hbond_atom_site_label_H
_geom_hbond_atom_site_label_A
_geom_hbond_distance_DH
_geom_hbond_distance_HA
_geom_hbond_distance_DA
_geom_hbond_angle_DHA
_geom_hbond_site_symmetry_A
N1 H1N N2 0.869(19) 2.016(19) 2.8681(17) 166.2(16) .

loop_
_geom_torsion_atom_site_label_1
_geom_torsion_atom_site_label_2
_geom_torsion_atom_site_label_3
_geom_torsion_atom_site_label_4
_geom_torsion
_geom_torsion_site_symmetry_1
_geom_torsion_site_symmetry_2
_geom_torsion_site_symmetry_3
_geom_torsion_site_symmetry_4
C2 N1 C1 O1 179.37(12) . . . .
C2 N1 C1 S1 -1.8(2) . . . .
C8 O1 C1 N1 179.12(12) . . . .
C8 O1 C1 S1 0.21(17) . . . .
C1 N1 C2 C7 -44.9(2) . . . .
C1 N1 C2 C3 139.55(14) . . . .
C7 C2 C3 C4 0.3(2) . . . .
N1 C2 C3 C4 176.00(12) . . . .
C2 C3 C4 C5 0.5(2) . . . .
C3 C4 C5 C6 -0.8(2) . . . .
C4 C5 C6 C7 0.3(2) . . . .
C5 C6 C7 C2 0.5(2) . . . .
C3 C2 C7 C6 -0.8(2) . . . .
N1 C2 C7 C6 -176.27(12) . . . .
C13 N2 C9 C10 -0.9(2) . . . .
N2 C9 C10 C11 0.4(2) . . . .
C9 C10 C11 C12 0.5(2) . . . .
C9 C10 C11 C14 -179.48(13) . . . .
C10 C11 C12 C13 -1.0(2) . . . .
C14 C11 C12 C13 179.05(13) . . . .
C9 N2 C13 C12 0.4(2) . . . .
C11 C12 C13 N2 0.5(2) . . . .
C10 C11 C14 C15 -24.1(2) . . . .
C12 C11 C14 C15 155.92(14) . . . .
C10 C11 C14 C18 155.67(14) . . . .
C12 C11 C14 C18 -24.4(2) . . . .
C18 C14 C15 C16 1.4(2) . . . .
C11 C14 C15 C16 -178.85(12) . . . .
C17 N3 C16 C15 0.0(2) . . . .
C14 C15 C16 N3 -1.3(2) . . . .
C16 N3 C17 C18 1.2(2) . . . .
N3 C17 C18 C14 -1.0(2) . . . .
C15 C14 C18 C17 -0.4(2) . . . .
C11 C14 C18 C17 179.89(13) . . . .
